data_1504974
loop_
_publ_author_name
'Son, Ho-Jin'
'Han, Won-Sik'
'Wee, Kyung-Ryang'
'Yoo, Dae-Hwan'
'Lee, Jong-Ho'
'Kwon, Soon-Nam'
'Ko, Jaejung'
'Kang, Sang Ook'

_publ_section_title
;
 Turning on fluorescent emission from C-alkylation on quinoxaline
 derivatives.
;
_journal_issue 23
_journal_name_full 'Organic letters'
_journal_page_first 5401
_journal_page_last 5404
_journal_paper_doi 10.1021/ol802287k
_journal_volume 10
_journal_year 2008
_chemical_formula_sum 'C28 H25 N3'
_chemical_formula_weight 403.51
_chemical_name_systematic
;
 ?
;
_space_group_IT_number 14
_symmetry_cell_setting monoclinic
_symmetry_space_group_name_Hall '-P 2yn'
_symmetry_space_group_name_H-M 'P 1 21/n 1'
_atom_sites_solution_hydrogens geom
_atom_sites_solution_primary direct
_atom_sites_solution_secondary difmap
_audit_creation_method SHELXL-97
_cell_angle_alpha 90.00
_cell_angle_beta 100.067(2)
_cell_angle_gamma 90.00
_cell_formula_units_Z 4
_cell_length_a 14.7647(13)
_cell_length_b 9.1378(8)
_cell_length_c 17.0916(15)
_cell_measurement_reflns_used 5851
_cell_measurement_temperature 293(2)
_cell_measurement_theta_max 25.845
_cell_measurement_theta_min 2.416
_cell_volume 2270.4(3)
_computing_cell_refinement 'SMART (Bruker, 1999)'
_computing_data_collection 'SMART (Bruker, 1999)'
_computing_data_reduction 'SAINT-Plus (Bruker, 1999)'
_computing_molecular_graphics 'Ortep-3 for Windows (Farrugia, 1997)'
_computing_publication_material 'SHELXL-97 (Sheldrick, 1997)'
_computing_structure_refinement 'SHELXL-97 (Sheldrick, 1997)'
_computing_structure_solution 'SHELXS-97 (Sheldrick, 1997)'
_diffrn_ambient_temperature 293(2)
_diffrn_measured_fraction_theta_full 0.997
_diffrn_measured_fraction_theta_max 0.997
_diffrn_measurement_device_type 'Bruker SMART 1000 CCD diffractometer'
_diffrn_measurement_method \w-scans
_diffrn_radiation_monochromator graphite
_diffrn_radiation_source 'fine-focus sealed tube'
_diffrn_radiation_type MoK\a
_diffrn_radiation_wavelength 0.71073
_diffrn_reflns_av_R_equivalents 0.0250
_diffrn_reflns_av_sigmaI/netI 0.0226
_diffrn_reflns_limit_h_max 19
_diffrn_reflns_limit_h_min -19
_diffrn_reflns_limit_k_max 12
_diffrn_reflns_limit_k_min -12
_diffrn_reflns_limit_l_max 22
_diffrn_reflns_limit_l_min -22
_diffrn_reflns_number 22851
_diffrn_reflns_theta_full 28.34
_diffrn_reflns_theta_max 28.34
_diffrn_reflns_theta_min 1.68
_exptl_absorpt_coefficient_mu 0.070
_exptl_absorpt_correction_T_max 0.9796
_exptl_absorpt_correction_T_min 0.9688
_exptl_absorpt_correction_type multi-scan
_exptl_absorpt_process_details 'SADABS (Sheldrick, 1996)'
_exptl_crystal_colour colorless
_exptl_crystal_density_diffrn 1.180
_exptl_crystal_density_method 'not measured'
_exptl_crystal_description block
_exptl_crystal_F_000 856
_exptl_crystal_size_max 0.46
_exptl_crystal_size_mid 0.38
_exptl_crystal_size_min 0.30
_refine_diff_density_max 0.364
_refine_diff_density_min -0.378
_refine_diff_density_rms 0.033
_refine_ls_extinction_coef 0.0007(7)
_refine_ls_extinction_expression Fc^*^=kFc[1+0.001xFc^2^\l^3^/sin(2\q)]^-1/4^
_refine_ls_extinction_method SHELXL
_refine_ls_goodness_of_fit_ref 1.014
_refine_ls_hydrogen_treatment constr
_refine_ls_matrix_type full
_refine_ls_number_parameters 283
_refine_ls_number_reflns 5653
_refine_ls_number_restraints 0
_refine_ls_restrained_S_all 1.014
_refine_ls_R_factor_all 0.0786
_refine_ls_R_factor_gt 0.0470
_refine_ls_shift/su_max 0.000
_refine_ls_shift/su_mean 0.000
_refine_ls_structure_factor_coef Fsqd
_refine_ls_weighting_details 'calc w=1/[\s^2^(Fo^2^)+(0.0622P)^2^+0.6631P] where P=(Fo^2^+2Fc^2^)/3'
_refine_ls_weighting_scheme calc
_refine_ls_wR_factor_gt 0.1233
_refine_ls_wR_factor_ref 0.1501
_reflns_number_gt 3701
_reflns_number_total 5653
_reflns_threshold_expression >2sigma(I)
_cod_data_source_file ol802287k_si_002.cif
_cod_data_source_block 3d
_cod_depositor_comments
;
The following automatic conversions were performed:

'_symmetry_cell_setting' value 'Monoclinic' changed to 'monoclinic'
according to /home/saulius/struct/CIF-dictionaries/cif_core.dic
dictionary named 'cif_core.dic' version 2.4.1 from 2010-06-29.

Automatic conversion script
Id: cif_fix_values 1715 2011-07-08 13:25:40Z adriana 
;
_cod_original_sg_symbol_H-M P2(1)/n
_cod_database_code 1504974

loop_
_symmetry_equiv_pos_as_xyz
'x, y, z'
'-x+1/2, y+1/2, -z+1/2'
'-x, -y, -z'
'x-1/2, -y-1/2, z-1/2'

loop_
_atom_site_label
_atom_site_type_symbol
_atom_site_fract_x
_atom_site_fract_y
_atom_site_fract_z
_atom_site_U_iso_or_equiv
_atom_site_adp_type
_atom_site_occupancy
_atom_site_symmetry_multiplicity
_atom_site_calc_flag
_atom_site_refinement_flags
C1 C 0.46445(10) 0.29376(17) 0.16074(9) 0.0443(3) Uani 1 1 d .
C2 C 0.44383(10) 0.33418(15) 0.24298(9) 0.0403(3) Uani 1 1 d .
C3 C 0.47215(10) 0.49425(16) 0.26544(9) 0.0417(3) Uani 1 1 d .
C4 C 0.35108(11) 0.51147(18) 0.33544(10) 0.0509(4) Uani 1 1 d .
C5 C 0.31476(14) 0.5800(2) 0.39557(12) 0.0665(5) Uani 1 1 d .
H5 H 0.3459 0.6584 0.4227 0.080 Uiso 1 1 calc R
C6 C 0.23315(16) 0.5330(3) 0.41552(13) 0.0773(6) Uani 1 1 d .
H6 H 0.2096 0.5783 0.4564 0.093 Uiso 1 1 calc R
C7 C 0.18677(14) 0.4181(3) 0.37426(14) 0.0740(6) Uani 1 1 d .
H7 H 0.1312 0.3874 0.3871 0.089 Uiso 1 1 calc R
C8 C 0.22106(12) 0.3476(2) 0.31423(12) 0.0616(5) Uani 1 1 d .
H8 H 0.1888 0.2703 0.2870 0.074 Uiso 1 1 calc R
C9 C 0.30465(10) 0.39349(18) 0.29485(10) 0.0478(4) Uani 1 1 d .
C10 C 0.55052(10) 0.56684(16) 0.23675(9) 0.0432(3) Uani 1 1 d .
C11 C 0.62713(11) 0.49215(19) 0.22042(10) 0.0520(4) Uani 1 1 d .
H11 H 0.6299 0.3909 0.2259 0.062 Uiso 1 1 calc R
C12 C 0.69928(12) 0.5660(2) 0.19620(11) 0.0612(5) Uani 1 1 d .
H12 H 0.7500 0.5142 0.1857 0.073 Uiso 1 1 calc R
C13 C 0.69617(13) 0.7152(2) 0.18768(12) 0.0665(5) Uani 1 1 d .
H13 H 0.7444 0.7648 0.1710 0.080 Uiso 1 1 calc R
C14 C 0.62136(14) 0.7906(2) 0.20389(13) 0.0692(5) Uani 1 1 d .
H14 H 0.6194 0.8919 0.1987 0.083 Uiso 1 1 calc R
C15 C 0.54901(12) 0.71824(18) 0.22780(11) 0.0565(4) Uani 1 1 d .
H15 H 0.4986 0.7712 0.2381 0.068 Uiso 1 1 calc R
C16 C 0.52228(14) 0.1809(2) 0.14884(11) 0.0636(5) Uani 1 1 d .
H16 H 0.5500 0.1246 0.1917 0.076 Uiso 1 1 calc R
C17 C 0.53950(18) 0.1507(3) 0.07316(13) 0.0870(7) Uani 1 1 d .
H17 H 0.5792 0.0749 0.0657 0.104 Uiso 1 1 calc R
C18 C 0.49860(19) 0.2314(3) 0.00976(13) 0.0877(7) Uani 1 1 d .
H18 H 0.5101 0.2102 -0.0408 0.105 Uiso 1 1 calc R
C19 C 0.44097(16) 0.3431(3) 0.02021(11) 0.0742(6) Uani 1 1 d .
H19 H 0.4130 0.3981 -0.0232 0.089 Uiso 1 1 calc R
C20 C 0.42402(13) 0.3747(2) 0.09538(10) 0.0574(4) Uani 1 1 d .
H20 H 0.3848 0.4515 0.1022 0.069 Uiso 1 1 calc R
C21 C 0.48809(10) 0.22911(15) 0.30839(8) 0.0396(3) Uani 1 1 d .
C22 C 0.45326(12) 0.08817(17) 0.31232(10) 0.0521(4) Uani 1 1 d .
H22 H 0.3998 0.0625 0.2776 0.063 Uiso 1 1 calc R
C23 C 0.49501(12) -0.01438(18) 0.36560(10) 0.0536(4) Uani 1 1 d .
H23 H 0.4690 -0.1070 0.3662 0.064 Uiso 1 1 calc R
C24 C 0.57574(11) 0.01763(17) 0.41886(9) 0.0464(4) Uani 1 1 d .
C25 C 0.60830(11) 0.16104(18) 0.41745(9) 0.0500(4) Uani 1 1 d .
H25 H 0.6603 0.1885 0.4534 0.060 Uiso 1 1 calc R
C26 C 0.56499(10) 0.26327(17) 0.36381(9) 0.0450(3) Uani 1 1 d .
H26 H 0.5884 0.3579 0.3651 0.054 Uiso 1 1 calc R
C27 C 0.70294(16) -0.0503(3) 0.52370(15) 0.0921(8) Uani 1 1 d .
H27A H 0.7498 -0.0231 0.4940 0.138 Uiso 1 1 calc R
H27B H 0.7230 -0.1339 0.5561 0.138 Uiso 1 1 calc R
H27C H 0.6915 0.0298 0.5570 0.138 Uiso 1 1 calc R
C28 C 0.58837(17) -0.2350(2) 0.46844(14) 0.0813(6) Uani 1 1 d .
H28A H 0.5248 -0.2368 0.4742 0.122 Uiso 1 1 calc R
H28B H 0.6244 -0.2883 0.5114 0.122 Uiso 1 1 calc R
H28C H 0.5949 -0.2794 0.4188 0.122 Uiso 1 1 calc R
N1 N 0.34263(8) 0.33381(15) 0.23419(8) 0.0489(3) Uani 1 1 d .
H1 H 0.3087 0.2976 0.1927 0.059 Uiso 1 1 calc R
N2 N 0.42941(9) 0.57045(14) 0.31063(8) 0.0499(3) Uani 1 1 d .
N3 N 0.61987(11) -0.08582(17) 0.46984(10) 0.0687(4) Uani 1 1 d .

loop_
_atom_site_aniso_label
_atom_site_aniso_U_11
_atom_site_aniso_U_22
_atom_site_aniso_U_33
_atom_site_aniso_U_23
_atom_site_aniso_U_13
_atom_site_aniso_U_12
C1 0.0473(8) 0.0426(8) 0.0427(8) -0.0020(6) 0.0072(6) -0.0026(6)
C2 0.0382(7) 0.0388(7) 0.0435(8) -0.0020(6) 0.0063(6) 0.0016(6)
C3 0.0411(7) 0.0374(7) 0.0467(8) -0.0001(6) 0.0073(6) 0.0041(6)
C4 0.0501(9) 0.0461(9) 0.0599(10) 0.0048(7) 0.0188(8) 0.0100(7)
C5 0.0745(12) 0.0585(11) 0.0736(12) -0.0023(9) 0.0329(10) 0.0130(9)
C6 0.0809(14) 0.0789(14) 0.0832(14) 0.0096(12) 0.0456(12) 0.0234(12)
C7 0.0540(11) 0.0850(15) 0.0901(15) 0.0275(12) 0.0325(11) 0.0164(10)
C8 0.0428(9) 0.0680(12) 0.0746(12) 0.0176(9) 0.0121(8) 0.0067(8)
C9 0.0395(8) 0.0502(9) 0.0538(9) 0.0112(7) 0.0090(7) 0.0105(7)
C10 0.0411(8) 0.0415(8) 0.0465(8) -0.0023(6) 0.0060(6) -0.0004(6)
C11 0.0474(9) 0.0472(9) 0.0625(10) 0.0009(8) 0.0124(7) 0.0030(7)
C12 0.0442(9) 0.0708(12) 0.0709(11) 0.0018(9) 0.0160(8) 0.0012(8)
C13 0.0543(10) 0.0703(12) 0.0763(13) 0.0041(10) 0.0150(9) -0.0177(9)
C14 0.0682(12) 0.0462(10) 0.0946(15) 0.0059(10) 0.0177(11) -0.0087(9)
C15 0.0535(9) 0.0421(9) 0.0748(12) 0.0001(8) 0.0138(8) 0.0030(7)
C16 0.0831(13) 0.0559(10) 0.0535(10) -0.0038(8) 0.0167(9) 0.0177(9)
C17 0.1134(19) 0.0853(15) 0.0678(13) -0.0140(12) 0.0310(13) 0.0272(14)
C18 0.1155(19) 0.1011(18) 0.0520(12) -0.0117(12) 0.0299(12) 0.0035(15)
C19 0.0899(15) 0.0846(14) 0.0466(10) 0.0088(10) 0.0076(10) -0.0053(12)
C20 0.0614(10) 0.0589(10) 0.0499(9) 0.0040(8) 0.0046(8) 0.0010(8)
C21 0.0403(7) 0.0391(7) 0.0396(7) -0.0026(6) 0.0078(6) 0.0010(6)
C22 0.0536(9) 0.0461(9) 0.0517(9) 0.0020(7) -0.0044(7) -0.0092(7)
C23 0.0611(10) 0.0429(8) 0.0544(9) 0.0046(7) 0.0039(8) -0.0092(7)
C24 0.0488(8) 0.0492(9) 0.0417(8) 0.0055(7) 0.0090(6) 0.0023(7)
C25 0.0452(8) 0.0553(9) 0.0464(8) 0.0021(7) -0.0007(7) -0.0049(7)
C26 0.0456(8) 0.0406(8) 0.0480(8) -0.0009(6) 0.0063(7) -0.0053(6)
C27 0.0806(15) 0.0913(16) 0.0911(16) 0.0319(13) -0.0219(12) 0.0004(13)
C28 0.0927(15) 0.0597(12) 0.0872(15) 0.0243(11) 0.0038(12) 0.0034(11)
N1 0.0380(7) 0.0564(8) 0.0505(7) -0.0031(6) 0.0028(5) 0.0007(6)
N2 0.0517(7) 0.0417(7) 0.0591(8) -0.0041(6) 0.0172(6) 0.0040(6)
N3 0.0703(10) 0.0596(9) 0.0691(10) 0.0201(8) -0.0077(8) -0.0005(8)

loop_
_atom_type_symbol
_atom_type_description
_atom_type_scat_dispersion_real
_atom_type_scat_dispersion_imag
_atom_type_scat_source
C C 0.0033 0.0016 'International Tables Vol C Tables 4.2.6.8 and 6.1.1.4'
H H 0.0000 0.0000 'International Tables Vol C Tables 4.2.6.8 and 6.1.1.4'
N N 0.0061 0.0033 'International Tables Vol C Tables 4.2.6.8 and 6.1.1.4'

loop_
_geom_angle_atom_site_label_1
_geom_angle_atom_site_label_2
_geom_angle_atom_site_label_3
_geom_angle
C16 C1 C20 118.16(15)
C16 C1 C2 122.90(14)
C20 C1 C2 118.93(14)
N1 C2 C21 111.62(12)
N1 C2 C1 105.41(12)
C21 C2 C1 112.97(12)
N1 C2 C3 104.58(11)
C21 C2 C3 110.40(11)
C1 C2 C3 111.45(12)
N2 C3 C10 116.63(13)
N2 C3 C2 121.37(13)
C10 C3 C2 122.00(12)
C5 C4 C9 119.77(16)
C5 C4 N2 119.64(16)
C9 C4 N2 120.28(14)
C6 C5 C4 120.7(2)
C6 C5 H5 119.6
C4 C5 H5 119.6
C5 C6 C7 119.26(19)
C5 C6 H6 120.4
C7 C6 H6 120.4
C6 C7 C8 121.46(18)
C6 C7 H7 119.3
C8 C7 H7 119.3
C7 C8 C9 119.3(2)
C7 C8 H8 120.3
C9 C8 H8 120.3
N1 C9 C4 116.86(14)
N1 C9 C8 123.60(16)
C4 C9 C8 119.44(16)
C11 C10 C15 117.64(15)
C11 C10 C3 123.62(14)
C15 C10 C3 118.72(14)
C12 C11 C10 121.09(16)
C12 C11 H11 119.5
C10 C11 H11 119.5
C13 C12 C11 120.21(17)
C13 C12 H12 119.9
C11 C12 H12 119.9
C14 C13 C12 119.46(17)
C14 C13 H13 120.3
C12 C13 H13 120.3
C13 C14 C15 120.83(17)
C13 C14 H14 119.6
C15 C14 H14 119.6
C14 C15 C10 120.76(16)
C14 C15 H15 119.6
C10 C15 H15 119.6
C1 C16 C17 120.38(18)
C1 C16 H16 119.8
C17 C16 H16 119.8
C18 C17 C16 120.4(2)
C18 C17 H17 119.8
C16 C17 H17 119.8
C19 C18 C17 120.16(19)
C19 C18 H18 119.9
C17 C18 H18 119.9
C18 C19 C20 119.86(19)
C18 C19 H19 120.1
C20 C19 H19 120.1
C19 C20 C1 121.06(18)
C19 C20 H20 119.5
C1 C20 H20 119.5
C26 C21 C22 116.24(14)
C26 C21 C2 123.64(13)
C22 C21 C2 120.07(13)
C23 C22 C21 122.37(14)
C23 C22 H22 118.8
C21 C22 H22 118.8
C22 C23 C24 121.39(15)
C22 C23 H23 119.3
C24 C23 H23 119.3
N3 C24 C25 122.07(15)
N3 C24 C23 121.72(15)
C25 C24 C23 116.20(14)
C26 C25 C24 121.58(14)
C26 C25 H25 119.2
C24 C25 H25 119.2
C21 C26 C25 122.05(14)
C21 C26 H26 119.0
C25 C26 H26 119.0
N3 C27 H27A 109.5
N3 C27 H27B 109.5
H27A C27 H27B 109.5
N3 C27 H27C 109.5
H27A C27 H27C 109.5
H27B C27 H27C 109.5
N3 C28 H28A 109.5
N3 C28 H28B 109.5
H28A C28 H28B 109.5
N3 C28 H28C 109.5
H28A C28 H28C 109.5
H28B C28 H28C 109.5
C9 N1 C2 117.49(13)
C9 N1 H1 121.3
C2 N1 H1 121.3
C3 N2 C4 119.32(14)
C24 N3 C27 120.63(16)
C24 N3 C28 121.75(16)
C27 N3 C28 117.52(17)

loop_
_geom_bond_atom_site_label_1
_geom_bond_atom_site_label_2
_geom_bond_distance
C1 C16 1.376(2)
C1 C20 1.385(2)
C1 C2 1.534(2)
C2 N1 1.4754(19)
C2 C21 1.531(2)
C2 C3 1.551(2)
C3 N2 1.2845(19)
C3 C10 1.489(2)
C4 C5 1.389(2)
C4 C9 1.395(2)
C4 N2 1.407(2)
C5 C6 1.377(3)
C5 H5 0.9300
C6 C7 1.378(3)
C6 H6 0.9300
C7 C8 1.380(3)
C7 H7 0.9300
C8 C9 1.397(2)
C8 H8 0.9300
C9 N1 1.375(2)
C10 C11 1.390(2)
C10 C15 1.392(2)
C11 C12 1.384(2)
C11 H11 0.9300
C12 C13 1.371(3)
C12 H12 0.9300
C13 C14 1.371(3)
C13 H13 0.9300
C14 C15 1.378(2)
C14 H14 0.9300
C15 H15 0.9300
C16 C17 1.389(3)
C16 H16 0.9300
C17 C18 1.362(3)
C17 H17 0.9300
C18 C19 1.360(3)
C18 H18 0.9300
C19 C20 1.382(3)
C19 H19 0.9300
C20 H20 0.9300
C21 C26 1.381(2)
C21 C22 1.393(2)
C22 C23 1.375(2)
C22 H22 0.9300
C23 C24 1.398(2)
C23 H23 0.9300
C24 N3 1.371(2)
C24 C25 1.397(2)
C25 C26 1.385(2)
C25 H25 0.9300
C26 H26 0.9300
C27 N3 1.436(3)
C27 H27A 0.9600
C27 H27B 0.9600
C27 H27C 0.9600
C28 N3 1.439(3)
C28 H28A 0.9600
C28 H28B 0.9600
C28 H28C 0.9600
N1 H1 0.8600

loop_
_geom_torsion_atom_site_label_1
_geom_torsion_atom_site_label_2
_geom_torsion_atom_site_label_3
_geom_torsion_atom_site_label_4
_geom_torsion
C16 C1 C2 N1 -126.57(17)
C20 C1 C2 N1 54.03(18)
C16 C1 C2 C21 -4.4(2)
C20 C1 C2 C21 176.17(14)
C16 C1 C2 C3 120.54(17)
C20 C1 C2 C3 -58.85(18)
N1 C2 C3 N2 36.56(18)
C21 C2 C3 N2 -83.63(17)
C1 C2 C3 N2 149.96(14)
N1 C2 C3 C10 -144.18(13)
C21 C2 C3 C10 95.63(15)
C1 C2 C3 C10 -30.78(18)
C9 C4 C5 C6 -0.2(3)
N2 C4 C5 C6 173.55(17)
C4 C5 C6 C7 -1.0(3)
C5 C6 C7 C8 1.0(3)
C6 C7 C8 C9 0.1(3)
C5 C4 C9 N1 177.82(15)
N2 C4 C9 N1 4.1(2)
C5 C4 C9 C8 1.3(2)
N2 C4 C9 C8 -172.41(15)
C7 C8 C9 N1 -177.52(16)
C7 C8 C9 C4 -1.2(2)
N2 C3 C10 C11 149.43(16)
C2 C3 C10 C11 -29.9(2)
N2 C3 C10 C15 -28.6(2)
C2 C3 C10 C15 152.10(15)
C15 C10 C11 C12 0.1(2)
C3 C10 C11 C12 -178.00(15)
C10 C11 C12 C13 -0.2(3)
C11 C12 C13 C14 0.5(3)
C12 C13 C14 C15 -0.7(3)
C13 C14 C15 C10 0.6(3)
C11 C10 C15 C14 -0.3(3)
C3 C10 C15 C14 177.90(17)
C20 C1 C16 C17 0.4(3)
C2 C1 C16 C17 -179.02(19)
C1 C16 C17 C18 -0.7(4)
C16 C17 C18 C19 0.4(4)
C17 C18 C19 C20 0.1(4)
C18 C19 C20 C1 -0.4(3)
C16 C1 C20 C19 0.1(3)
C2 C1 C20 C19 179.56(17)
N1 C2 C21 C26 -136.64(14)
C1 C2 C21 C26 104.77(16)
C3 C2 C21 C26 -20.78(19)
N1 C2 C21 C22 46.12(18)
C1 C2 C21 C22 -72.47(18)
C3 C2 C21 C22 161.98(14)
C26 C21 C22 C23 -3.0(2)
C2 C21 C22 C23 174.42(15)
C21 C22 C23 C24 -0.4(3)
C22 C23 C24 N3 -177.21(16)
C22 C23 C24 C25 3.2(2)
N3 C24 C25 C26 177.71(16)
C23 C24 C25 C26 -2.7(2)
C22 C21 C26 C25 3.5(2)
C2 C21 C26 C25 -173.82(14)
C24 C25 C26 C21 -0.7(2)
C4 C9 N1 C2 33.3(2)
C8 C9 N1 C2 -150.33(15)
C21 C2 N1 C9 69.13(17)
C1 C2 N1 C9 -167.86(13)
C3 C2 N1 C9 -50.24(16)
C10 C3 N2 C4 175.88(13)
C2 C3 N2 C4 -4.8(2)
C5 C4 N2 C3 167.94(16)
C9 C4 N2 C3 -18.4(2)
C25 C24 N3 C27 -0.8(3)
C23 C24 N3 C27 179.70(19)
C25 C24 N3 C28 -177.06(18)
C23 C24 N3 C28 3.4(3)
